data_7247928
loop_
_publ_author_name
'Meekel, Emily G.'
'Nicholas, Thomas C.'
'Slater, Ben'
'Goodwin, Andrew L.'

_publ_section_title
;
 Torsional flexibility in zinc-benzenedicarboxylate metal-organic
 frameworks.
;
_journal_issue 5
_journal_name_full CrystEngComm
_journal_page_first 673
_journal_page_last 680
_journal_paper_doi 10.1039/d3ce01078c
_journal_volume 26
_journal_year 2024
_chemical_formula_moiety 'C8 H4 O4 Zn, 0.5(C4 H8 O2)'
_chemical_formula_sum 'C10 H8 O5 Zn'
_chemical_formula_weight 273.53
_space_group_crystal_system orthorhombic
_space_group_IT_number 19
_space_group_name_Hall 'P 2ac 2ab'
_space_group_name_H-M_alt 'P 21 21 21'
_atom_sites_solution_hydrogens geom
_atom_sites_solution_primary dual
_audit_creation_date 2023-05-29
_audit_creation_method
;
Olex2 1.5
(compiled 2023.03.06 svn.rbb2c1857 for OlexSys, GUI svn.r6748)
;
_audit_update_record
;
2023-10-19 deposited with the CCDC.	2023-12-27 downloaded from the CCDC.
;
_cell_angle_alpha 90
_cell_angle_beta 90
_cell_angle_gamma 90
_cell_formula_units_Z 8
_cell_length_a 11.0562(2)
_cell_length_b 12.6155(2)
_cell_length_c 15.2102(3)
_cell_measurement_reflns_used 20286
_cell_measurement_temperature 295.15
_cell_measurement_theta_max 29.4270
_cell_measurement_theta_min 3.4800
_cell_volume 2121.51(7)
_computing_molecular_graphics 'Olex2 1.5 (Dolomanov et al., 2009)'
_computing_publication_material 'Olex2 1.5 (Dolomanov et al., 2009)'
_computing_structure_refinement 'XL  (Sheldrick, 2008)'
_computing_structure_solution 'SHELXT 2018/2 (Sheldrick, 2018)'
_diffrn_ambient_temperature 295.15
_diffrn_detector_area_resol_mean 13.3333
_diffrn_measured_fraction_theta_full 0.997
_diffrn_measured_fraction_theta_max 0.907
_diffrn_measurement_device_type 'XtaLAB Synergy, Dualflex, Eiger 1M'
_diffrn_radiation_type MoK\a
_diffrn_radiation_wavelength 0.71073
_diffrn_reflns_av_R_equivalents 0.0431
_diffrn_reflns_av_unetI/netI 0.0327
_diffrn_reflns_Laue_measured_fraction_full 0.997
_diffrn_reflns_Laue_measured_fraction_max 0.907
_diffrn_reflns_limit_h_max 13
_diffrn_reflns_limit_h_min -15
_diffrn_reflns_limit_k_max 16
_diffrn_reflns_limit_k_min -18
_diffrn_reflns_limit_l_max 19
_diffrn_reflns_limit_l_min -21
_diffrn_reflns_number 35121
_diffrn_reflns_point_group_measured_fraction_full 0.998
_diffrn_reflns_point_group_measured_fraction_max 0.875
_diffrn_reflns_theta_full 25.242
_diffrn_reflns_theta_max 30.523
_diffrn_reflns_theta_min 3.251
_diffrn_source 'micro-focus sealed X-ray tube'
_exptl_absorpt_coefficient_mu 2.316
_exptl_absorpt_correction_T_max 1.0000
_exptl_absorpt_correction_T_min 0.85806
_exptl_absorpt_correction_type multi-scan
_exptl_absorpt_process_details
;
CrysAlisPro 1.171.41.83a (Rigaku Oxford Diffraction, 2020)
Empirical absorption correction using spherical harmonics,
implemented in SCALE3 ABSPACK scaling algorithm.
;
_exptl_crystal_colour colorless
_exptl_crystal_density_diffrn 1.713
_exptl_crystal_description rod
_exptl_crystal_F_000 1104
_exptl_crystal_size_max 0.40
_exptl_crystal_size_mid 0.30
_exptl_crystal_size_min 0.18
_refine_diff_density_max 0.431
_refine_diff_density_min -0.416
_refine_diff_density_rms 0.066
_refine_ls_abs_structure_details
;
 Flack x determined using 1922 quotients [(I+)-(I-)]/[(I+)+(I-)]
 (Parsons, Flack and Wagner, Acta Cryst. B69 (2013) 249-259).
;
_refine_ls_abs_structure_Flack -0.005(6)
_refine_ls_extinction_method none
_refine_ls_goodness_of_fit_ref 1.056
_refine_ls_hydrogen_treatment constr
_refine_ls_matrix_type full
_refine_ls_number_parameters 291
_refine_ls_number_reflns 5669
_refine_ls_number_restraints 0
_refine_ls_restrained_S_all 1.056
_refine_ls_R_factor_all 0.0392
_refine_ls_R_factor_gt 0.0307
_refine_ls_shift/su_max 0.001
_refine_ls_shift/su_mean 0.000
_refine_ls_structure_factor_coef Fsqd
_refine_ls_weighting_details 'w=1/[\s^2^(Fo^2^)+(0.0452P)^2^] where P=(Fo^2^+2Fc^2^)/3'
_refine_ls_weighting_scheme calc
_refine_ls_wR_factor_gt 0.0733
_refine_ls_wR_factor_ref 0.0761
_reflns_Friedel_coverage 0.723
_reflns_Friedel_fraction_full 0.999
_reflns_Friedel_fraction_max 0.833
_reflns_number_gt 4928
_reflns_number_total 5669
_reflns_threshold_expression 'I > 2\s(I)'
_cod_data_source_file d3ce01078c1.cif
_cod_data_source_block 026egm20
_cod_depositor_comments 'Adding full bibliography for 7247925--7247930.cif.'
_cod_database_code 7247928
_shelx_shelxl_version_number 2019/1
_shelx_space_group_comment
;
The symmetry employed for this shelxl refinement is uniquely defined
by the following loop, which should always be used as a source of
symmetry information in preference to the above space-group names.
They are only intended as comments.
;
_olex2_refinement_description
;
1. Fixed Uiso
 At 1.2 times of:
  All C(H) groups, All C(H,H) groups
 At 1.5 times of:
  All C(H,H,H) groups
2.a Secondary CH2 refined with riding coordinates:
 C19(H19A,H19B)
2.b Aromatic/amide H refined with riding coordinates:
 C7(H7), C15(H15), C5(H5), C11(H11), C3(H3), C4(H4), C13(H13), C12(H12)
2.c Idealised Me refined as rotating group:
 C17(H17A,H17B,H17C), C20(H20A,H20B,H20C)
;
_olex2_submission_special_instructions 'No special instructions were received'

loop_
_space_group_symop_operation_xyz
'x, y, z'
'-x+1/2, -y, z+1/2'
'-x, y+1/2, -z+1/2'
'x+1/2, -y+1/2, -z'

loop_
_atom_site_label
_atom_site_type_symbol
_atom_site_fract_x
_atom_site_fract_y
_atom_site_fract_z
_atom_site_U_iso_or_equiv
_atom_site_adp_type
_atom_site_occupancy
_atom_site_site_symmetry_order
_atom_site_calc_flag
_atom_site_refinement_flags_posn
_atom_site_refinement_flags_adp
_atom_site_refinement_flags_occupancy
_atom_site_disorder_assembly
_atom_site_disorder_group
Zn1 Zn 0.50925(3) 0.55909(3) 0.19883(2) 0.02653(10) Uani 1 1 d . . . . .
Zn2 Zn 0.87670(4) 0.63523(3) 0.82198(2) 0.02973(11) Uani 1 1 d . . . . .
O2 O 0.1804(3) 0.2134(2) 0.57435(18) 0.0386(6) Uani 1 1 d . . . . .
O1 O 0.0464(3) 0.3219(2) 0.62929(17) 0.0378(6) Uani 1 1 d . . . . .
O5 O 0.6014(3) 0.6349(2) 0.28623(17) 0.0449(7) Uani 1 1 d . . . . .
O8 O 0.9043(3) 0.5381(2) 0.62371(16) 0.0432(7) Uani 1 1 d . . . . .
O7 O 0.8729(3) 0.6845(2) 0.70195(17) 0.0468(7) Uani 1 1 d . . . . .
O4 O 0.3666(3) 0.4942(2) 0.25069(17) 0.0432(7) Uani 1 1 d . . . . .
O6 O 0.7095(2) 0.5001(2) 0.33996(18) 0.0373(6) Uani 1 1 d . . . . .
O3 O 0.4576(2) 0.4045(2) 0.35808(18) 0.0429(7) Uani 1 1 d . . . . .
C6 C 0.2463(3) 0.4299(3) 0.3670(2) 0.0299(7) Uani 1 1 d . . . . .
C7 C 0.2388(3) 0.3689(3) 0.4431(2) 0.0291(7) Uani 1 1 d . . . . .
H7 H 0.306158 0.332332 0.463657 0.035 Uiso 1 1 calc R U . . .
C15 C 0.7808(3) 0.6217(3) 0.4828(2) 0.0316(7) Uani 1 1 d . . . . .
H15 H 0.796671 0.549333 0.483357 0.038 Uiso 1 1 calc R U . . .
C16 C 0.8702(3) 0.6316(3) 0.6323(2) 0.0349(7) Uani 1 1 d . . . . .
C1 C 0.1192(3) 0.2966(3) 0.5688(2) 0.0286(7) Uani 1 1 d . . . . .
C8 C 0.3667(3) 0.4428(3) 0.3218(2) 0.0310(7) Uani 1 1 d . . . . .
C9 C 0.6738(3) 0.5947(3) 0.3402(2) 0.0319(8) Uani 1 1 d . . . . .
C2 C 0.1300(3) 0.3631(3) 0.4880(2) 0.0288(7) Uani 1 1 d . . . . .
C5 C 0.1454(4) 0.4813(3) 0.3350(2) 0.0392(9) Uani 1 1 d . . . . .
H5 H 0.151207 0.521628 0.284024 0.047 Uiso 1 1 calc R U . . .
C10 C 0.7206(4) 0.6660(3) 0.4116(2) 0.0331(8) Uani 1 1 d . . . . .
C11 C 0.7001(5) 0.7743(3) 0.4100(3) 0.0518(12) Uani 1 1 d . . . . .
H11 H 0.659402 0.804559 0.362708 0.062 Uiso 1 1 calc R U . . .
C14 C 0.8174(4) 0.6835(3) 0.5526(2) 0.0347(8) Uani 1 1 d . . . . .
C3 C 0.0283(4) 0.4159(3) 0.4553(3) 0.0389(9) Uani 1 1 d . . . . .
H3 H -0.044576 0.412298 0.485693 0.047 Uiso 1 1 calc R U . . .
C4 C 0.0354(4) 0.4735(4) 0.3781(3) 0.0465(10) Uani 1 1 d . . . . .
H4 H -0.032960 0.506533 0.355399 0.056 Uiso 1 1 calc R U . . .
C13 C 0.7973(5) 0.7921(3) 0.5504(3) 0.0520(12) Uani 1 1 d . . . . .
H13 H 0.822132 0.834542 0.597034 0.062 Uiso 1 1 calc R U . . .
O10 O 0.9793(6) 0.6883(4) 0.2192(5) 0.119(2) Uani 1 1 d . . . . .
C12 C 0.7394(6) 0.8371(3) 0.4777(3) 0.0665(16) Uani 1 1 d . . . . .
H12 H 0.727631 0.910065 0.475237 0.080 Uiso 1 1 calc R U . . .
C18 C 1.0623(8) 0.7548(8) 0.2571(8) 0.107(3) Uani 1 1 d . . . . .
C19 C 1.0271(14) 0.6335(8) 0.1382(6) 0.166(6) Uani 1 1 d . . . . .
H19A H 1.087985 0.580473 0.151174 0.199 Uiso 1 1 calc R U . . .
H19B H 1.056288 0.682540 0.093863 0.199 Uiso 1 1 calc R U . . .
C17 C 1.0208(11) 0.7960(9) 0.3399(9) 0.153(4) Uani 1 1 d . . . . .
H17A H 0.943169 0.828850 0.332120 0.230 Uiso 1 1 calc R U . . .
H17B H 1.077470 0.847526 0.361323 0.230 Uiso 1 1 calc R U . . .
H17C H 1.013901 0.739168 0.381583 0.230 Uiso 1 1 calc R U . . .
C20 C 0.9000(17) 0.5843(9) 0.1150(8) 0.221(8) Uani 1 1 d . . . . .
H20A H 0.908192 0.537486 0.065638 0.332 Uiso 1 1 calc R U . . .
H20B H 0.844369 0.640117 0.100631 0.332 Uiso 1 1 calc R U . . .
H20C H 0.870035 0.545398 0.164686 0.332 Uiso 1 1 calc R U . . .
O9 O 1.1513(10) 0.7859(12) 0.2188(10) 0.275(7) Uani 1 1 d . . . . .

loop_
_atom_site_aniso_label
_atom_site_aniso_U_11
_atom_site_aniso_U_22
_atom_site_aniso_U_33
_atom_site_aniso_U_23
_atom_site_aniso_U_13
_atom_site_aniso_U_12
Zn1 0.0318(2) 0.02948(19) 0.01830(17) 0.00302(13) 0.00046(15) 0.00141(17)
Zn2 0.0385(2) 0.03013(19) 0.02056(18) -0.00421(15) 0.00418(16) 0.00073(18)
O2 0.0450(16) 0.0351(13) 0.0358(14) 0.0122(11) 0.0152(11) 0.0060(12)
O1 0.0567(17) 0.0312(12) 0.0254(13) -0.0018(10) 0.0153(11) -0.0032(11)
O5 0.0582(17) 0.0415(14) 0.0350(14) -0.0039(12) -0.0245(12) 0.0065(14)
O8 0.0622(18) 0.0408(15) 0.0267(13) -0.0007(11) -0.0116(12) 0.0127(13)
O7 0.0737(19) 0.0410(14) 0.0256(12) -0.0035(11) -0.0124(14) 0.0008(15)
O4 0.0390(14) 0.0601(17) 0.0305(13) 0.0174(12) 0.0057(12) -0.0026(14)
O6 0.0390(14) 0.0308(12) 0.0421(15) -0.0040(11) -0.0094(12) -0.0009(12)
O3 0.0371(14) 0.0551(16) 0.0367(14) 0.0113(13) 0.0089(11) 0.0105(12)
C6 0.0332(17) 0.0286(16) 0.0279(16) 0.0018(14) 0.0047(14) -0.0007(15)
C7 0.0336(18) 0.0276(15) 0.0261(15) 0.0022(14) 0.0056(13) 0.0049(15)
C15 0.040(2) 0.0286(17) 0.0266(16) -0.0002(14) -0.0044(14) 0.0020(16)
C16 0.0409(19) 0.0374(18) 0.0263(16) 0.0005(15) -0.0045(15) -0.0036(19)
C1 0.0330(18) 0.0289(16) 0.0237(15) 0.0015(12) 0.0026(14) -0.0034(15)
C8 0.0380(18) 0.0285(15) 0.0264(16) -0.0002(14) 0.0063(15) -0.0022(16)
C9 0.0349(18) 0.0329(16) 0.0278(18) -0.0003(14) -0.0050(14) 0.0009(15)
C2 0.0369(18) 0.0255(15) 0.0241(15) 0.0018(13) 0.0074(14) 0.0016(17)
C5 0.042(2) 0.046(2) 0.0297(18) 0.0125(15) 0.0027(16) 0.0050(18)
C10 0.042(2) 0.0318(17) 0.0259(17) 0.0001(14) -0.0073(15) 0.0041(16)
C11 0.083(3) 0.035(2) 0.038(2) 0.0016(17) -0.026(2) 0.014(2)
C14 0.045(2) 0.0323(17) 0.0271(18) -0.0014(15) -0.0098(15) 0.0034(17)
C3 0.036(2) 0.048(2) 0.0324(19) 0.0060(16) 0.0086(15) 0.0032(17)
C4 0.037(2) 0.061(3) 0.041(2) 0.018(2) 0.0044(17) 0.0139(19)
C13 0.087(3) 0.0328(19) 0.036(2) -0.0082(17) -0.024(2) 0.007(2)
O10 0.114(4) 0.091(3) 0.152(6) 0.033(4) -0.030(4) -0.024(3)
C12 0.118(5) 0.0283(19) 0.053(3) -0.0037(19) -0.034(3) 0.011(3)
C18 0.064(4) 0.109(6) 0.149(8) 0.031(6) -0.008(5) -0.009(4)
C19 0.325(18) 0.087(5) 0.085(5) 0.019(5) -0.094(8) -0.030(9)
C17 0.118(8) 0.157(9) 0.184(12) -0.014(9) -0.028(9) 0.005(7)
C20 0.40(2) 0.119(8) 0.144(10) 0.047(7) -0.127(14) -0.058(12)
O9 0.175(10) 0.349(16) 0.302(14) 0.160(13) -0.028(9) -0.025(10)

loop_
_atom_type_symbol
_atom_type_description
_atom_type_scat_dispersion_real
_atom_type_scat_dispersion_imag
_atom_type_scat_source
C C 0.0033 0.0016 'International Tables Vol C Tables 4.2.6.8 and 6.1.1.4'
H H 0.0000 0.0000 'International Tables Vol C Tables 4.2.6.8 and 6.1.1.4'
O O 0.0106 0.0060 'International Tables Vol C Tables 4.2.6.8 and 6.1.1.4'
Zn Zn 0.2839 1.4301 'International Tables Vol C Tables 4.2.6.8 and 6.1.1.4'

loop_
_geom_angle_atom_site_label_1
_geom_angle_atom_site_label_2
_geom_angle_atom_site_label_3
_geom_angle
_geom_angle_site_symmetry_1
_geom_angle_site_symmetry_3
_geom_angle_publ_flag
O1 Zn1 O4 106.87(12) 2_564 . ?
O5 Zn1 O1 99.20(11) . 2_564 ?
O5 Zn1 O8 117.49(14) . 2_664 ?
O5 Zn1 O4 110.96(13) . . ?
O8 Zn1 O1 109.05(12) 2_664 2_564 ?
O8 Zn1 O4 112.01(13) 2_664 . ?
O2 Zn2 O6 99.65(11) 3_656 2_665 ?
O2 Zn2 O3 101.66(12) 3_656 2_665 ?
O7 Zn2 O2 126.25(12) . 3_656 ?
O7 Zn2 O6 113.51(12) . 2_665 ?
O7 Zn2 O3 111.40(14) . 2_665 ?
O6 Zn2 O3 100.93(12) 2_665 2_665 ?
C1 O2 Zn2 107.6(2) . 3_646 ?
C1 O1 Zn1 142.7(2) . 2_565 ?
C9 O5 Zn1 126.1(2) . . ?
C16 O8 Zn1 133.6(2) . 2_665 ?
C16 O7 Zn2 129.0(2) . . ?
C8 O4 Zn1 124.3(3) . . ?
C9 O6 Zn2 132.1(2) . 2_664 ?
C8 O3 Zn2 136.4(2) . 2_664 ?
C7 C6 C8 119.5(3) . . ?
C5 C6 C7 120.3(3) . . ?
C5 C6 C8 120.2(3) . . ?
C6 C7 H7 120.3 . . ?
C2 C7 C6 119.3(3) . . ?
C2 C7 H7 120.3 . . ?
C10 C15 H15 119.5 . . ?
C14 C15 H15 119.5 . . ?
C14 C15 C10 120.9(3) . . ?
O8 C16 O7 125.9(3) . . ?
O8 C16 C14 116.6(3) . . ?
O7 C16 C14 117.5(3) . . ?
O2 C1 O1 120.4(3) . . ?
O2 C1 C2 119.0(3) . . ?
O1 C1 C2 120.6(3) . . ?
O4 C8 C6 116.5(3) . . ?
O3 C8 O4 125.5(3) . . ?
O3 C8 C6 117.9(3) . . ?
O5 C9 O6 125.6(3) . . ?
O5 C9 C10 116.8(3) . . ?
O6 C9 C10 117.6(3) . . ?
C7 C2 C1 120.2(3) . . ?
C7 C2 C3 119.9(3) . . ?
C3 C2 C1 119.8(3) . . ?
C6 C5 H5 119.7 . . ?
C6 C5 C4 120.6(3) . . ?
C4 C5 H5 119.7 . . ?
C15 C10 C9 119.2(3) . . ?
C11 C10 C15 119.3(3) . . ?
C11 C10 C9 121.5(3) . . ?
C10 C11 H11 119.8 . . ?
C12 C11 C10 120.3(4) . . ?
C12 C11 H11 119.8 . . ?
C15 C14 C16 119.4(3) . . ?
C15 C14 C13 119.5(4) . . ?
C13 C14 C16 120.9(3) . . ?
C2 C3 H3 119.8 . . ?
C4 C3 C2 120.4(3) . . ?
C4 C3 H3 119.8 . . ?
C5 C4 H4 120.4 . . ?
C3 C4 C5 119.3(4) . . ?
C3 C4 H4 120.4 . . ?
C14 C13 H13 120.2 . . ?
C14 C13 C12 119.5(4) . . ?
C12 C13 H13 120.2 . . ?
C18 O10 C19 113.0(8) . . ?
C11 C12 C13 120.3(4) . . ?
C11 C12 H12 119.9 . . ?
C13 C12 H12 119.9 . . ?
O10 C18 C17 112.1(9) . . ?
O9 C18 O10 122.7(13) . . ?
O9 C18 C17 124.4(13) . . ?
O10 C19 H19A 113.1 . . ?
O10 C19 H19B 113.1 . . ?
O10 C19 C20 92.9(10) . . ?
H19A C19 H19B 110.5 . . ?
C20 C19 H19A 113.1 . . ?
C20 C19 H19B 113.1 . . ?
C18 C17 H17A 109.5 . . ?
C18 C17 H17B 109.5 . . ?
C18 C17 H17C 109.5 . . ?
H17A C17 H17B 109.5 . . ?
H17A C17 H17C 109.5 . . ?
H17B C17 H17C 109.5 . . ?
C19 C20 H20A 109.5 . . ?
C19 C20 H20B 109.5 . . ?
C19 C20 H20C 109.5 . . ?
H20A C20 H20B 109.5 . . ?
H20A C20 H20C 109.5 . . ?
H20B C20 H20C 109.5 . . ?

loop_
_geom_bond_atom_site_label_1
_geom_bond_atom_site_label_2
_geom_bond_distance
_geom_bond_site_symmetry_2
_geom_bond_publ_flag
Zn1 O1 1.937(3) 2_564 ?
Zn1 O5 1.929(3) . ?
Zn1 O8 1.929(3) 2_664 ?
Zn1 O4 1.944(3) . ?
Zn2 O2 1.964(2) 3_656 ?
Zn2 O7 1.929(3) . ?
Zn2 O6 1.974(2) 2_665 ?
Zn2 O3 1.977(3) 2_665 ?
O2 C1 1.252(4) . ?
O1 C1 1.264(4) . ?
O5 C9 1.254(4) . ?
O8 C16 1.246(5) . ?
O7 C16 1.252(4) . ?
O4 C8 1.261(4) . ?
O6 C9 1.257(4) . ?
O3 C8 1.245(4) . ?
C6 C7 1.393(5) . ?
C6 C8 1.507(5) . ?
C6 C5 1.379(5) . ?
C7 H7 0.9300 . ?
C7 C2 1.385(5) . ?
C15 H15 0.9300 . ?
C15 C10 1.388(5) . ?
C15 C14 1.378(5) . ?
C16 C14 1.497(5) . ?
C1 C2 1.493(4) . ?
C9 C10 1.501(5) . ?
C2 C3 1.398(5) . ?
C5 H5 0.9300 . ?
C5 C4 1.385(6) . ?
C10 C11 1.385(5) . ?
C11 H11 0.9300 . ?
C11 C12 1.370(6) . ?
C14 C13 1.387(5) . ?
C3 H3 0.9300 . ?
C3 C4 1.382(5) . ?
C4 H4 0.9300 . ?
C13 H13 0.9300 . ?
C13 C12 1.399(6) . ?
O10 C18 1.371(10) . ?
O10 C19 1.508(12) . ?
C12 H12 0.9300 . ?
C18 C17 1.438(15) . ?
C18 O9 1.209(12) . ?
C19 H19A 0.9700 . ?
C19 H19B 0.9700 . ?
C19 C20 1.576(18) . ?
C17 H17A 0.9600 . ?
C17 H17B 0.9600 . ?
C17 H17C 0.9600 . ?
C20 H20A 0.9600 . ?
C20 H20B 0.9600 . ?
C20 H20C 0.9600 . ?

loop_
_geom_torsion_atom_site_label_1
_geom_torsion_atom_site_label_2
_geom_torsion_atom_site_label_3
_geom_torsion_atom_site_label_4
_geom_torsion
_geom_torsion_site_symmetry_1
_geom_torsion_site_symmetry_2
_geom_torsion_site_symmetry_3
_geom_torsion_site_symmetry_4
_geom_torsion_publ_flag
Zn1 O1 C1 O2 137.0(4) 2_565 . . . ?
Zn1 O1 C1 C2 -45.6(6) 2_565 . . . ?
Zn1 O5 C9 O6 8.9(6) . . . . ?
Zn1 O5 C9 C10 -170.5(3) . . . . ?
Zn1 O8 C16 O7 -9.5(7) 2_665 . . . ?
Zn1 O8 C16 C14 172.9(3) 2_665 . . . ?
Zn1 O4 C8 O3 -18.0(5) . . . . ?
Zn1 O4 C8 C6 160.2(2) . . . . ?
Zn2 O2 C1 O1 7.1(4) 3_646 . . . ?
Zn2 O2 C1 C2 -170.5(3) 3_646 . . . ?
Zn2 O7 C16 O8 -22.4(7) . . . . ?
Zn2 O7 C16 C14 155.2(3) . . . . ?
Zn2 O6 C9 O5 -43.3(6) 2_664 . . . ?
Zn2 O6 C9 C10 136.1(3) 2_664 . . . ?
Zn2 O3 C8 O4 -20.2(6) 2_664 . . . ?
Zn2 O3 C8 C6 161.6(3) 2_664 . . . ?
O2 C1 C2 C7 -32.7(5) . . . . ?
O2 C1 C2 C3 144.4(4) . . . . ?
O1 C1 C2 C7 149.8(3) . . . . ?
O1 C1 C2 C3 -33.1(5) . . . . ?
O5 C9 C10 C15 167.1(4) . . . . ?
O5 C9 C10 C11 -9.9(6) . . . . ?
O8 C16 C14 C15 16.2(6) . . . . ?
O8 C16 C14 C13 -168.1(4) . . . . ?
O7 C16 C14 C15 -161.6(4) . . . . ?
O7 C16 C14 C13 14.0(6) . . . . ?
O6 C9 C10 C15 -12.3(6) . . . . ?
O6 C9 C10 C11 170.7(4) . . . . ?
C6 C7 C2 C1 178.9(3) . . . . ?
C6 C7 C2 C3 1.8(5) . . . . ?
C6 C5 C4 C3 1.9(7) . . . . ?
C7 C6 C8 O4 176.4(3) . . . . ?
C7 C6 C8 O3 -5.3(5) . . . . ?
C7 C6 C5 C4 0.3(6) . . . . ?
C7 C2 C3 C4 0.4(6) . . . . ?
C15 C10 C11 C12 0.4(8) . . . . ?
C15 C14 C13 C12 0.4(8) . . . . ?
C16 C14 C13 C12 -175.2(5) . . . . ?
C1 C2 C3 C4 -176.7(4) . . . . ?
C8 C6 C7 C2 175.6(3) . . . . ?
C8 C6 C5 C4 -177.4(4) . . . . ?
C9 C10 C11 C12 177.4(5) . . . . ?
C2 C3 C4 C5 -2.2(7) . . . . ?
C5 C6 C7 C2 -2.1(5) . . . . ?
C5 C6 C8 O4 -5.9(5) . . . . ?
C5 C6 C8 O3 172.4(3) . . . . ?
C10 C15 C14 C16 173.6(4) . . . . ?
C10 C15 C14 C13 -2.1(7) . . . . ?
C10 C11 C12 C13 -2.0(9) . . . . ?
C14 C15 C10 C9 -175.3(4) . . . . ?
C14 C15 C10 C11 1.8(7) . . . . ?
C14 C13 C12 C11 1.6(9) . . . . ?
C18 O10 C19 C20 -172.7(7) . . . . ?
C19 O10 C18 C17 -172.8(8) . . . . ?
C19 O10 C18 O9 17.0(12) . . . . ?
